data_1554840
loop_
_publ_author_name
'Wang, Hengbin'
'Negretti, Solymar'
'Knauff, Allison R.'
'Montgomery, John'

_publ_section_title
;
 Exo-selective reductive macrocyclization of ynals.
;
_journal_issue 6
_journal_name_full 'Organic letters'
_journal_page_first 1493
_journal_page_last 1496
_journal_paper_doi 10.1021/acs.orglett.5b00381
_journal_volume 17
_journal_year 2015
_chemical_absolute_configuration ad
_chemical_formula_moiety 'C12 H20 O4'
_chemical_formula_sum 'C12 H20 O4'
_chemical_formula_weight 228.28
_space_group_IT_number 145
_space_group_name_Hall 'P 32'
_space_group_name_H-M_alt 'P 32'
_symmetry_cell_setting trigonal
_symmetry_space_group_name_H-M 'P 32'
_atom_sites_solution_hydrogens geom
_atom_sites_solution_primary direct
_atom_sites_solution_secondary difmap
_audit_creation_method SHELXL-97
_cell_angle_alpha 90.00
_cell_angle_beta 90.00
_cell_angle_gamma 120.00
_cell_formula_units_Z 3
_cell_length_a 13.5940(3)
_cell_length_b 13.5940(3)
_cell_length_c 5.7493(4)
_cell_measurement_reflns_used 14754
_cell_measurement_temperature 85(2)
_cell_measurement_theta_max 68.20
_cell_measurement_theta_min 3.80
_cell_volume 920.11(7)
_computing_cell_refinement 'CrystalClear-SM Expert 2.0 r12'
_computing_data_collection 'CrystalClear-SM Expert 2.0 r12 (Rigaku, 2011)'
_computing_data_reduction 'CrystalClear-SM Expert 2.0 r12'
_computing_molecular_graphics 'Bruker SHELXTL'
_computing_publication_material 'Bruker SHELXTL'
_computing_structure_refinement 'SHELXL-97 (Sheldrick, 1997)'
_computing_structure_solution 'SHELXS-97 (Sheldrick, 1990)'
_diffrn_ambient_temperature 85(2)
_diffrn_detector_area_resol_mean 29.257
_diffrn_measured_fraction_theta_full 1.000
_diffrn_measured_fraction_theta_max 1.000
_diffrn_measurement_device_type 'Rigaku Saturn944+ CCD'
_diffrn_measurement_method \w
_diffrn_radiation_monochromator confocal
_diffrn_radiation_source 'micro-focus rotating anode'
_diffrn_radiation_type CuK\a
_diffrn_radiation_wavelength 1.54178
_diffrn_reflns_av_R_equivalents 0.0541
_diffrn_reflns_av_sigmaI/netI 0.0269
_diffrn_reflns_limit_h_max 16
_diffrn_reflns_limit_h_min -16
_diffrn_reflns_limit_k_max 16
_diffrn_reflns_limit_k_min -16
_diffrn_reflns_limit_l_max 6
_diffrn_reflns_limit_l_min -6
_diffrn_reflns_number 25717
_diffrn_reflns_theta_full 68.18
_diffrn_reflns_theta_max 68.18
_diffrn_reflns_theta_min 3.75
_exptl_absorpt_coefficient_mu 0.752
_exptl_absorpt_correction_T_max 0.9562
_exptl_absorpt_correction_T_min 0.8284
_exptl_absorpt_correction_type multi-scan
_exptl_absorpt_process_details
;
    Higashi, T. (1995). Program for Absorption Correction.
    Rigaku Corporation, Tokyo, Japan.
;
_exptl_crystal_colour colorless
_exptl_crystal_density_diffrn 1.236
_exptl_crystal_density_method 'not measured'
_exptl_crystal_description needle
_exptl_crystal_F_000 372
_exptl_crystal_size_max 0.26
_exptl_crystal_size_mid 0.06
_exptl_crystal_size_min 0.06
_refine_diff_density_max 0.118
_refine_diff_density_min -0.138
_refine_diff_density_rms 0.031
_refine_ls_abs_structure_details 'Flack H D (1983), Acta Cryst. A39, 876-881'
_refine_ls_abs_structure_Flack -0.04(14)
_refine_ls_extinction_method none
_refine_ls_goodness_of_fit_ref 1.084
_refine_ls_hydrogen_treatment mixed
_refine_ls_matrix_type full
_refine_ls_number_parameters 154
_refine_ls_number_reflns 2264
_refine_ls_number_restraints 1
_refine_ls_restrained_S_all 1.084
_refine_ls_R_factor_all 0.0269
_refine_ls_R_factor_gt 0.0265
_refine_ls_shift/su_max 0.000
_refine_ls_shift/su_mean 0.000
_refine_ls_structure_factor_coef Fsqd
_refine_ls_weighting_details 'calc w=1/[\s^2^(Fo^2^)+(0.0241P)^2^+0.1851P] where P=(Fo^2^+2Fc^2^)/3'
_refine_ls_weighting_scheme calc
_refine_ls_wR_factor_gt 0.0645
_refine_ls_wR_factor_ref 0.0648
_reflns_number_gt 2217
_reflns_number_total 2264
_reflns_threshold_expression >2sigma(I)
_cod_data_source_file ol5b00381_si_002.cif
_cod_data_source_block hw3294
_cod_original_sg_symbol_H-M P3(2)
_cod_database_code 1554840

loop_
_symmetry_equiv_pos_as_xyz
'x, y, z'
'-y, x-y, z+2/3'
'-x+y, -x, z+1/3'

loop_
_atom_site_label
_atom_site_type_symbol
_atom_site_fract_x
_atom_site_fract_y
_atom_site_fract_z
_atom_site_U_iso_or_equiv
_atom_site_adp_type
_atom_site_occupancy
_atom_site_symmetry_multiplicity
_atom_site_calc_flag
_atom_site_refinement_flags
O1 O 0.73540(9) 0.21343(9) 0.82726(18) 0.0295(2) Uani 1 1 d .
O2 O 0.73413(8) 0.13233(8) 0.48346(17) 0.0214(2) Uani 1 1 d .
O3 O 0.38179(8) -0.23892(8) 0.52245(17) 0.0204(2) Uani 1 1 d .
H3 H 0.330(2) -0.282(2) 0.423(5) 0.054(6) Uiso 1 1 d .
O4 O 0.92393(8) 0.00195(9) 0.79632(18) 0.0247(2) Uani 1 1 d .
H4 H 0.9381(19) -0.030(2) 0.696(4) 0.043(6) Uiso 1 1 d .
C1 C 0.76820(12) 0.16347(11) 0.7048(2) 0.0206(3) Uani 1 1 d .
C2 C 0.65234(12) 0.16026(12) 0.3841(3) 0.0248(3) Uani 1 1 d .
H2A H 0.6914 0.2251 0.2755 0.030 Uiso 1 1 calc R
H2B H 0.6172 0.1824 0.5094 0.030 Uiso 1 1 calc R
C3 C 0.56142(12) 0.05754(12) 0.2556(3) 0.0232(3) Uani 1 1 d .
H3A H 0.5990 0.0268 0.1556 0.028 Uiso 1 1 calc R
H3B H 0.5200 0.0827 0.1522 0.028 Uiso 1 1 calc R
C4 C 0.47547(11) -0.03783(12) 0.4097(2) 0.0208(3) Uani 1 1 d .
C5 C 0.40423(13) -0.02414(13) 0.5436(3) 0.0275(3) Uani 1 1 d .
H5A H 0.3506 -0.0853 0.6367 0.033 Uiso 1 1 calc R
H5B H 0.4066 0.0469 0.5469 0.033 Uiso 1 1 calc R
C6 C 0.47541(11) -0.14936(11) 0.3978(2) 0.0189(3) Uani 1 1 d .
H6 H 0.4682 -0.1724 0.2306 0.023 Uiso 1 1 calc R
C7 C 0.58533(11) -0.13881(11) 0.4920(2) 0.0192(3) Uani 1 1 d .
H7A H 0.6496 -0.0833 0.3958 0.023 Uiso 1 1 calc R
H7B H 0.5815 -0.2132 0.4763 0.023 Uiso 1 1 calc R
C8 C 0.60878(12) -0.10134(11) 0.7464(2) 0.0196(3) Uani 1 1 d .
H8A H 0.6064 -0.0302 0.7647 0.024 Uiso 1 1 calc R
H8B H 0.5478 -0.1601 0.8443 0.024 Uiso 1 1 calc R
C9 C 0.72344(12) -0.08174(12) 0.8333(2) 0.0211(3) Uani 1 1 d .
H9A H 0.7286 -0.0650 1.0019 0.025 Uiso 1 1 calc R
H9B H 0.7244 -0.1537 0.8151 0.025 Uiso 1 1 calc R
C10 C 0.82944(11) 0.01232(11) 0.7170(2) 0.0191(3) Uani 1 1 d .
H10 H 0.8221 0.0016 0.5445 0.023 Uiso 1 1 calc R
C11 C 0.85760(11) 0.13403(11) 0.7765(2) 0.0206(3) Uani 1 1 d .
H11 H 0.8674 0.1437 0.9489 0.025 Uiso 1 1 calc R
C12 C 0.96941(12) 0.22184(13) 0.6626(3) 0.0299(3) Uani 1 1 d .
H12A H 0.9632 0.2119 0.4934 0.045 Uiso 1 1 calc R
H12B H 1.0314 0.2112 0.7197 0.045 Uiso 1 1 calc R
H12C H 0.9851 0.2985 0.7019 0.045 Uiso 1 1 calc R

loop_
_atom_site_aniso_label
_atom_site_aniso_U_11
_atom_site_aniso_U_22
_atom_site_aniso_U_33
_atom_site_aniso_U_23
_atom_site_aniso_U_13
_atom_site_aniso_U_12
O1 0.0347(6) 0.0279(5) 0.0296(6) -0.0036(4) 0.0052(4) 0.0184(5)
O2 0.0212(5) 0.0227(5) 0.0216(5) -0.0008(4) -0.0005(4) 0.0121(4)
O3 0.0160(5) 0.0197(5) 0.0227(5) 0.0008(4) 0.0008(4) 0.0069(4)
O4 0.0208(5) 0.0310(5) 0.0256(5) -0.0066(4) -0.0044(4) 0.0155(4)
C1 0.0195(7) 0.0148(6) 0.0227(7) 0.0021(5) 0.0057(5) 0.0049(5)
C2 0.0235(7) 0.0199(7) 0.0337(8) 0.0049(6) 0.0007(6) 0.0129(6)
C3 0.0236(7) 0.0231(7) 0.0240(7) 0.0046(5) 0.0010(5) 0.0126(6)
C4 0.0184(6) 0.0223(7) 0.0224(6) 0.0012(5) -0.0023(5) 0.0106(6)
C5 0.0255(7) 0.0243(7) 0.0356(8) 0.0023(6) 0.0040(6) 0.0148(6)
C6 0.0173(6) 0.0200(6) 0.0192(6) 0.0009(5) 0.0015(5) 0.0092(5)
C7 0.0179(6) 0.0194(6) 0.0211(6) 0.0007(5) 0.0009(5) 0.0100(5)
C8 0.0176(6) 0.0182(6) 0.0215(7) 0.0020(5) 0.0021(5) 0.0077(5)
C9 0.0192(7) 0.0203(7) 0.0229(7) 0.0014(5) -0.0013(5) 0.0091(5)
C10 0.0155(6) 0.0210(7) 0.0203(6) -0.0019(5) -0.0012(5) 0.0087(5)
C11 0.0207(7) 0.0180(7) 0.0195(6) -0.0015(5) -0.0006(5) 0.0070(6)
C12 0.0193(7) 0.0236(7) 0.0403(9) 0.0030(6) -0.0017(6) 0.0059(6)

loop_
_atom_type_symbol
_atom_type_description
_atom_type_scat_dispersion_real
_atom_type_scat_dispersion_imag
_atom_type_scat_source
C C 0.0181 0.0091 'International Tables Vol C Tables 4.2.6.8 and 6.1.1.4'
H H 0.0000 0.0000 'International Tables Vol C Tables 4.2.6.8 and 6.1.1.4'
O O 0.0492 0.0322 'International Tables Vol C Tables 4.2.6.8 and 6.1.1.4'

loop_
_geom_angle_atom_site_label_1
_geom_angle_atom_site_label_2
_geom_angle_atom_site_label_3
_geom_angle
C1 O2 C2 118.34(11)
C6 O3 H3 108.7(17)
C10 O4 H4 107.2(16)
O1 C1 O2 124.15(13)
O1 C1 C11 124.12(13)
O2 C1 C11 111.64(11)
O2 C2 C3 109.12(11)
O2 C2 H2A 109.9
C3 C2 H2A 109.9
O2 C2 H2B 109.9
C3 C2 H2B 109.9
H2A C2 H2B 108.3
C2 C3 C4 115.21(12)
C2 C3 H3A 108.5
C4 C3 H3A 108.5
C2 C3 H3B 108.5
C4 C3 H3B 108.5
H3A C3 H3B 107.5
C5 C4 C6 122.20(13)
C5 C4 C3 121.60(13)
C6 C4 C3 116.20(11)
C4 C5 H5A 120.0
C4 C5 H5B 120.0
H5A C5 H5B 120.0
O3 C6 C4 112.43(11)
O3 C6 C7 108.24(10)
C4 C6 C7 112.23(11)
O3 C6 H6 107.9
C4 C6 H6 107.9
C7 C6 H6 107.9
C6 C7 C8 113.69(11)
C6 C7 H7A 108.8
C8 C7 H7A 108.8
C6 C7 H7B 108.8
C8 C7 H7B 108.8
H7A C7 H7B 107.7
C9 C8 C7 113.31(11)
C9 C8 H8A 108.9
C7 C8 H8A 108.9
C9 C8 H8B 108.9
C7 C8 H8B 108.9
H8A C8 H8B 107.7
C10 C9 C8 117.23(11)
C10 C9 H9A 108.0
C8 C9 H9A 108.0
C10 C9 H9B 108.0
C8 C9 H9B 108.0
H9A C9 H9B 107.2
O4 C10 C9 107.22(11)
O4 C10 C11 106.34(10)
C9 C10 C11 115.33(11)
O4 C10 H10 109.3
C9 C10 H10 109.3
C11 C10 H10 109.3
C1 C11 C12 107.00(12)
C1 C11 C10 115.01(11)
C12 C11 C10 111.06(11)
C1 C11 H11 107.8
C12 C11 H11 107.8
C10 C11 H11 107.8
C11 C12 H12A 109.5
C11 C12 H12B 109.5
H12A C12 H12B 109.5
C11 C12 H12C 109.5
H12A C12 H12C 109.5
H12B C12 H12C 109.5

loop_
_geom_bond_atom_site_label_1
_geom_bond_atom_site_label_2
_geom_bond_distance
O1 C1 1.2076(18)
O2 C1 1.3482(17)
O2 C2 1.4591(16)
O3 C6 1.4375(16)
O3 H3 0.87(3)
O4 C10 1.4348(17)
O4 H4 0.81(3)
C1 C11 1.514(2)
C2 C3 1.516(2)
C2 H2A 0.9900
C2 H2B 0.9900
C3 C4 1.5219(19)
C3 H3A 0.9900
C3 H3B 0.9900
C4 C5 1.321(2)
C4 C6 1.5174(19)
C5 H5A 0.9500
C5 H5B 0.9500
C6 C7 1.5272(19)
C6 H6 1.0000
C7 C8 1.5290(18)
C7 H7A 0.9900
C7 H7B 0.9900
C8 C9 1.5280(19)
C8 H8A 0.9900
C8 H8B 0.9900
C9 C10 1.5218(18)
C9 H9A 0.9900
C9 H9B 0.9900
C10 C11 1.5387(19)
C10 H10 1.0000
C11 C12 1.5327(19)
C11 H11 1.0000
C12 H12A 0.9800
C12 H12B 0.9800
C12 H12C 0.9800

loop_
_geom_hbond_atom_site_label_D
_geom_hbond_atom_site_label_H
_geom_hbond_atom_site_label_A
_geom_hbond_distance_DH
_geom_hbond_distance_HA
_geom_hbond_distance_DA
_geom_hbond_angle_DHA
_geom_hbond_site_symmetry_A
O3 H3 O3 0.87(3) 1.86(3) 2.7166(12) 170(2) 2_544
O4 H4 O4 0.81(3) 1.84(3) 2.6392(12) 169(2) 2_644

loop_
_geom_torsion_atom_site_label_1
_geom_torsion_atom_site_label_2
_geom_torsion_atom_site_label_3
_geom_torsion_atom_site_label_4
_geom_torsion
C2 O2 C1 O1 -0.08(19)
C2 O2 C1 C11 -176.85(11)
C1 O2 C2 C3 -134.99(12)
O2 C2 C3 C4 74.48(15)
C2 C3 C4 C5 65.50(18)
C2 C3 C4 C6 -115.34(13)
C5 C4 C6 O3 7.40(19)
C3 C4 C6 O3 -171.76(11)
C5 C4 C6 C7 -114.92(14)
C3 C4 C6 C7 65.92(15)
O3 C6 C7 C8 -64.69(13)
C4 C6 C7 C8 59.98(14)
C6 C7 C8 C9 -175.33(11)
C7 C8 C9 C10 63.11(16)
C8 C9 C10 O4 -170.06(12)
C8 C9 C10 C11 71.74(15)
O1 C1 C11 C12 -100.78(15)
O2 C1 C11 C12 75.99(14)
O1 C1 C11 C10 135.35(14)
O2 C1 C11 C10 -47.88(15)
O4 C10 C11 C1 179.52(11)
C9 C10 C11 C1 -61.79(15)
O4 C10 C11 C12 57.83(14)
C9 C10 C11 C12 176.52(12)
